data_1565025
loop_
_publ_author_name
'Hammud, Hassan H.'
'Kortz, Ulrich'
'Bhattacharya, Saurav'
'Demirdjian, Sally'
'Hariri, Essa'
'Isber, Samih'
'Sang Choi, Eun'
'Mirtamizdoust, Babak'
'Mroueh, Mohamad'
'Daher, Costantine F.'

_publ_section_title
;
 Structure, DFT studies, magnetism and biological activity of
 bis[(&#x00B5;-azido)-chloro-(1,10-phenanthroline)-copper(II)] complex
;
_journal_name_full 'Inorganica Chimica Acta'
_journal_page_first 119533
_journal_paper_doi 10.1016/j.ica.2020.119533
_journal_volume 506
_journal_year 2020
_chemical_formula_sum 'C24 H16 Cl2 Cu2 N10'
_chemical_formula_weight 642.45
_space_group_crystal_system monoclinic
_space_group_IT_number 14
_space_group_name_Hall '-P 2yn'
_space_group_name_H-M_alt 'P 1 21/n 1'
_atom_sites_solution_hydrogens geom
_audit_creation_method SHELXL-2014/7
_cell_angle_alpha 90
_cell_angle_beta 92.024(4)
_cell_angle_gamma 90
_cell_formula_units_Z 2
_cell_length_a 7.5661(6)
_cell_length_b 14.7316(12)
_cell_length_c 10.6122(8)
_cell_measurement_reflns_used 2421
_cell_measurement_temperature 100(2)
_cell_measurement_theta_max 26.394
_cell_measurement_theta_min 3.028
_cell_volume 1182.11(16)
_computing_cell_refinement 'Bruker SAINT'
_computing_data_collection 'Bruker APEX2'
_computing_data_reduction 'Bruker SAINT'
_computing_molecular_graphics 'Bruker SHELXTL'
_computing_publication_material 'Bruker SHELXTL'
_computing_structure_refinement 'SHELXL-2014/7 (Sheldrick, 2014)'
_computing_structure_solution 'SHELXS-97 (Sheldrick 2008)'
_diffrn_ambient_temperature 100(2)
_diffrn_measured_fraction_theta_full 0.999
_diffrn_measured_fraction_theta_max 0.996
_diffrn_measurement_device_type 'Bruker APEX-II CCD'
_diffrn_measurement_method '\f and \w scans'
_diffrn_radiation_type MoK\a
_diffrn_radiation_wavelength 0.71073
_diffrn_reflns_av_R_equivalents 0.0729
_diffrn_reflns_av_unetI/netI 0.0575
_diffrn_reflns_Laue_measured_fraction_full 0.999
_diffrn_reflns_Laue_measured_fraction_max 0.996
_diffrn_reflns_limit_h_max 9
_diffrn_reflns_limit_h_min -9
_diffrn_reflns_limit_k_max 18
_diffrn_reflns_limit_k_min -18
_diffrn_reflns_limit_l_max 13
_diffrn_reflns_limit_l_min -13
_diffrn_reflns_number 12309
_diffrn_reflns_point_group_measured_fraction_full 0.999
_diffrn_reflns_point_group_measured_fraction_max 0.996
_diffrn_reflns_theta_full 25.242
_diffrn_reflns_theta_max 26.394
_diffrn_reflns_theta_min 3.028
_exptl_absorpt_coefficient_mu 2.064
_exptl_absorpt_correction_T_max 0.940
_exptl_absorpt_correction_T_min 0.841
_exptl_absorpt_correction_type multi-scan
_exptl_absorpt_process_details SADABS
_exptl_crystal_colour Green
_exptl_crystal_density_diffrn 1.805
_exptl_crystal_description Rod
_exptl_crystal_F_000 644
_exptl_crystal_size_max 0.48
_exptl_crystal_size_mid 0.07
_exptl_crystal_size_min 0.03
_refine_diff_density_max 0.903
_refine_diff_density_min -0.619
_refine_diff_density_rms 0.111
_refine_ls_extinction_coef .
_refine_ls_extinction_method none
_refine_ls_goodness_of_fit_ref 1.063
_refine_ls_hydrogen_treatment constr
_refine_ls_matrix_type full
_refine_ls_number_parameters 172
_refine_ls_number_reflns 2421
_refine_ls_number_restraints 0
_refine_ls_restrained_S_all 1.063
_refine_ls_R_factor_all 0.0434
_refine_ls_R_factor_gt 0.0357
_refine_ls_shift/su_max 0.001
_refine_ls_shift/su_mean 0.000
_refine_ls_structure_factor_coef Fsqd
_refine_ls_weighting_details 'w=1/[\s^2^(Fo^2^)+(0.0334P)^2^+1.0097P] where P=(Fo^2^+2Fc^2^)/3'
_refine_ls_weighting_scheme calc
_refine_ls_wR_factor_gt 0.0904
_refine_ls_wR_factor_ref 0.0948
_reflns_Friedel_coverage 0.000
_reflns_Friedel_fraction_full .
_reflns_Friedel_fraction_max .
_reflns_number_gt 2081
_reflns_number_total 2421
_reflns_threshold_expression 'I > 2\s(I)'
_cod_data_source_file ICA-2020-506-119533.cif
_cod_data_source_block SB
_cod_original_sg_symbol_H-M 'P 21/n'
_cod_database_code 1565025
_shelx_shelxl_version_number 2014/7
_shelx_space_group_comment
;
The symmetry employed for this shelxl refinement is uniquely defined
by the following loop, which should always be used as a source of
symmetry information in preference to the above space-group names.
They are only intended as comments.
;

loop_
_space_group_symop_operation_xyz
'x, y, z'
'-x+1/2, y+1/2, -z+1/2'
'-x, -y, -z'
'x-1/2, -y-1/2, z-1/2'

loop_
_atom_site_label
_atom_site_type_symbol
_atom_site_fract_x
_atom_site_fract_y
_atom_site_fract_z
_atom_site_U_iso_or_equiv
_atom_site_adp_type
_atom_site_occupancy
_atom_site_site_symmetry_order
_atom_site_calc_flag
_atom_site_refinement_flags_posn
_atom_site_refinement_flags_adp
_atom_site_refinement_flags_occupancy
_atom_site_disorder_assembly
_atom_site_disorder_group
Cu1 Cu 0.78470(4) 0.50807(2) 0.51702(3) 0.00916(13) Uani 1 1 d . . . . .
Cl1 Cl 0.76527(10) 0.51191(5) 0.72704(6) 0.01773(18) Uani 1 1 d . . . . .
N1 N 0.6146(3) 0.61388(15) 0.4875(2) 0.0110(5) Uani 1 1 d . . . . .
N2 N 0.7466(3) 0.49801(14) 0.3265(2) 0.0110(5) Uani 1 1 d . . . . .
N3 N 0.9499(3) 0.40170(16) 0.5157(2) 0.0110(5) Uani 1 1 d . . . . .
N4 N 0.9709(3) 0.34765(17) 0.5951(2) 0.0158(5) Uani 1 1 d . . . . .
N5 N 0.9972(4) 0.29140(18) 0.6703(2) 0.0241(6) Uani 1 1 d . . . . .
C1 C 0.5435(4) 0.66921(19) 0.5718(3) 0.0143(6) Uani 1 1 d . . . . .
H1 H 0.5641 0.6577 0.6572 0.017 Uiso 1 1 calc R U . . .
C2 C 0.4393(4) 0.7437(2) 0.5358(3) 0.0177(6) Uani 1 1 d . . . . .
H2 H 0.3914 0.7807 0.5969 0.021 Uiso 1 1 calc R U . . .
C3 C 0.4076(4) 0.76236(19) 0.4101(3) 0.0175(6) Uani 1 1 d . . . . .
H3 H 0.3396 0.8124 0.3857 0.021 Uiso 1 1 calc R U . . .
C4 C 0.4788(3) 0.70515(18) 0.3188(3) 0.0129(6) Uani 1 1 d . . . . .
C5 C 0.4545(4) 0.7175(2) 0.1850(3) 0.0164(6) Uani 1 1 d . . . . .
H5 H 0.3880 0.7664 0.1546 0.020 Uiso 1 1 calc R U . . .
C6 C 0.5264(4) 0.6594(2) 0.1021(3) 0.0156(6) Uani 1 1 d . . . . .
H6 H 0.5095 0.6695 0.0160 0.019 Uiso 1 1 calc R U . . .
C7 C 0.6283(3) 0.58247(19) 0.1451(2) 0.0129(6) Uani 1 1 d . . . . .
C8 C 0.7020(4) 0.5176(2) 0.0648(3) 0.0156(6) Uani 1 1 d . . . . .
H8 H 0.6906 0.5240 -0.0223 0.019 Uiso 1 1 calc R U . . .
C9 C 0.7910(4) 0.4448(2) 0.1169(3) 0.0177(6) Uani 1 1 d . . . . .
H9 H 0.8377 0.4007 0.0650 0.021 Uiso 1 1 calc R U . . .
C10 C 0.8115(4) 0.43695(19) 0.2481(2) 0.0144(6) Uani 1 1 d . . . . .
H10 H 0.8727 0.3873 0.2816 0.017 Uiso 1 1 calc R U . . .
C11 C 0.5818(4) 0.63180(18) 0.3631(3) 0.0110(5) Uani 1 1 d . . . . .
C12 C 0.6551(3) 0.56951(18) 0.2758(2) 0.0104(5) Uani 1 1 d . . . . .

loop_
_atom_site_aniso_label
_atom_site_aniso_U_11
_atom_site_aniso_U_22
_atom_site_aniso_U_33
_atom_site_aniso_U_23
_atom_site_aniso_U_13
_atom_site_aniso_U_12
Cu1 0.0091(2) 0.0107(2) 0.00762(19) -0.00013(11) -0.00011(14) 0.00037(12)
Cl1 0.0179(4) 0.0238(4) 0.0116(3) -0.0006(3) 0.0020(3) -0.0026(3)
N1 0.0071(11) 0.0132(12) 0.0127(11) -0.0008(9) 0.0001(9) -0.0019(9)
N2 0.0100(12) 0.0114(12) 0.0115(12) -0.0002(8) -0.0003(9) -0.0007(9)
N3 0.0065(11) 0.0176(13) 0.0089(11) -0.0045(9) 0.0002(9) 0.0032(9)
N4 0.0116(13) 0.0180(13) 0.0178(13) -0.0047(10) 0.0012(10) -0.0049(10)
N5 0.0306(16) 0.0214(15) 0.0198(13) 0.0089(11) -0.0046(12) -0.0026(12)
C1 0.0112(14) 0.0171(15) 0.0147(13) -0.0037(11) 0.0018(11) -0.0022(11)
C2 0.0148(15) 0.0173(15) 0.0210(15) -0.0059(12) 0.0021(12) 0.0009(12)
C3 0.0082(14) 0.0135(15) 0.0307(17) -0.0012(12) -0.0018(12) -0.0001(11)
C4 0.0073(13) 0.0120(14) 0.0192(14) 0.0009(11) -0.0016(11) -0.0045(11)
C5 0.0122(15) 0.0137(14) 0.0230(16) 0.0070(11) -0.0036(12) -0.0010(11)
C6 0.0132(14) 0.0188(15) 0.0146(14) 0.0073(11) -0.0038(11) -0.0057(12)
C7 0.0097(14) 0.0174(14) 0.0117(13) 0.0012(11) -0.0006(11) -0.0052(11)
C8 0.0126(15) 0.0235(16) 0.0105(13) -0.0005(11) -0.0012(11) -0.0027(12)
C9 0.0153(15) 0.0225(17) 0.0151(14) -0.0079(11) -0.0010(12) 0.0042(12)
C10 0.0126(14) 0.0167(15) 0.0136(13) -0.0019(11) -0.0019(11) 0.0023(11)
C11 0.0072(13) 0.0108(13) 0.0146(13) 0.0021(10) -0.0032(10) -0.0028(10)
C12 0.0063(13) 0.0117(13) 0.0132(13) 0.0016(10) -0.0015(10) -0.0035(10)

loop_
_atom_type_symbol
_atom_type_description
_atom_type_scat_dispersion_real
_atom_type_scat_dispersion_imag
_atom_type_scat_source
Cu Cu 0.3201 1.2651 'International Tables Vol C Tables 4.2.6.8 and 6.1.1.4'
Cl Cl 0.1484 0.1585 'International Tables Vol C Tables 4.2.6.8 and 6.1.1.4'
N N 0.0061 0.0033 'International Tables Vol C Tables 4.2.6.8 and 6.1.1.4'
C C 0.0033 0.0016 'International Tables Vol C Tables 4.2.6.8 and 6.1.1.4'
H H 0.0000 0.0000 'International Tables Vol C Tables 4.2.6.8 and 6.1.1.4'

loop_
_geom_angle_atom_site_label_1
_geom_angle_atom_site_label_2
_geom_angle_atom_site_label_3
_geom_angle
_geom_angle_site_symmetry_1
_geom_angle_site_symmetry_3
N3 Cu1 N2 90.16(9) . .
N3 Cu1 N1 170.76(9) . .
N2 Cu1 N1 80.61(9) . .
N3 Cu1 Cl1 95.13(6) . .
N2 Cu1 Cl1 167.80(7) . .
N1 Cu1 Cl1 94.02(6) . .
N3 Cu1 N3 84.75(9) . 3_766
N2 Cu1 N3 89.23(8) . 3_766
N1 Cu1 N3 94.57(8) . 3_766
Cl1 Cu1 N3 102.18(5) . 3_766
C1 N1 C11 117.8(2) . .
C1 N1 Cu1 129.07(19) . .
C11 N1 Cu1 112.95(17) . .
C10 N2 C12 118.0(2) . .
C10 N2 Cu1 128.85(19) . .
C12 N2 Cu1 112.86(18) . .
N4 N3 Cu1 126.7(2) . .
N4 N3 Cu1 112.51(18) . 3_766
Cu1 N3 Cu1 95.25(9) . 3_766
N5 N4 N3 176.5(3) . .
N1 C1 C2 122.2(3) . .
N1 C1 H1 118.9 . .
C2 C1 H1 118.9 . .
C3 C2 C1 120.0(3) . .
C3 C2 H2 120.0 . .
C1 C2 H2 120.0 . .
C2 C3 C4 119.4(3) . .
C2 C3 H3 120.3 . .
C4 C3 H3 120.3 . .
C11 C4 C3 116.9(3) . .
C11 C4 C5 118.6(3) . .
C3 C4 C5 124.5(3) . .
C6 C5 C4 121.4(3) . .
C6 C5 H5 119.3 . .
C4 C5 H5 119.3 . .
C5 C6 C7 121.0(3) . .
C5 C6 H6 119.5 . .
C7 C6 H6 119.5 . .
C12 C7 C8 117.2(3) . .
C12 C7 C6 118.5(3) . .
C8 C7 C6 124.3(3) . .
C9 C8 C7 119.1(3) . .
C9 C8 H8 120.5 . .
C7 C8 H8 120.5 . .
C8 C9 C10 120.1(3) . .
C8 C9 H9 120.0 . .
C10 C9 H9 120.0 . .
N2 C10 C9 122.4(3) . .
N2 C10 H10 118.8 . .
C9 C10 H10 118.8 . .
N1 C11 C4 123.7(3) . .
N1 C11 C12 116.3(2) . .
C4 C11 C12 120.0(2) . .
N2 C12 C7 123.3(3) . .
N2 C12 C11 116.3(2) . .
C7 C12 C11 120.4(2) . .

loop_
_geom_bond_atom_site_label_1
_geom_bond_atom_site_label_2
_geom_bond_distance
_geom_bond_site_symmetry_2
Cu1 N3 2.005(2) .
Cu1 N2 2.037(2) .
Cu1 N1 2.039(2) .
Cu1 Cl1 2.2395(8) .
Cu1 N3 2.443(2) 3_766
N1 C1 1.337(3) .
N1 C11 1.361(3) .
N2 C10 1.331(3) .
N2 C12 1.361(3) .
N3 N4 1.166(3) .
N3 Cu1 2.443(2) 3_766
N4 N5 1.162(3) .
C1 C2 1.396(4) .
C1 H1 0.9300 .
C2 C3 1.375(4) .
C2 H2 0.9300 .
C3 C4 1.406(4) .
C3 H3 0.9300 .
C4 C11 1.404(4) .
C4 C5 1.438(4) .
C5 C6 1.354(4) .
C5 H5 0.9300 .
C6 C7 1.436(4) .
C6 H6 0.9300 .
C7 C12 1.407(4) .
C7 C8 1.409(4) .
C8 C9 1.371(4) .
C8 H8 0.9300 .
C9 C10 1.401(4) .
C9 H9 0.9300 .
C10 H10 0.9300 .
C11 C12 1.430(4) .
